data_2019679
loop_
_publ_author_name
'Gajda, Katarzyna'
'Zarychta, Bartosz'
'Kopka, Katarzyna'
'Daszkiewicz, Zdzis\/law'
'Ejsmont, Krzysztof'

_publ_section_title
;
 Substituent effects in nitro derivatives of carbazoles investigated by
 comparison of low-temperature crystallographic studies with density
 functional theory (DFT) calculations
;
_journal_coeditor_code KY3061
_journal_issue 10
_journal_name_full 'Acta Crystallographica Section C'
_journal_page_first 987
_journal_page_last 991
_journal_paper_doi 10.1107/S2053229614020634
_journal_volume 70
_journal_year 2014
_chemical_formula_iupac 'C12 H9 N'
_chemical_formula_moiety 'C12 H9 N'
_chemical_formula_sum 'C12 H9 N'
_chemical_formula_weight 167.20
_chemical_name_systematic
;
9<i>H</i>-carbazole
;
_space_group_IT_number 62
_symmetry_cell_setting orthorhombic
_symmetry_space_group_name_Hall '-P 2ac 2n'
_symmetry_space_group_name_H-M 'P n m a'
_atom_sites_solution_hydrogens geom
_atom_sites_solution_primary direct
_atom_sites_solution_secondary difmap
_audit_creation_method SHELXL97
_cell_angle_alpha 90.00
_cell_angle_beta 90.00
_cell_angle_gamma 90.00
_cell_formula_units_Z 4
_cell_length_a 7.6371(2)
_cell_length_b 19.0042(6)
_cell_length_c 5.67758(14)
_cell_measurement_reflns_used 831
_cell_measurement_temperature 100.00(10)
_cell_measurement_theta_max 25.99
_cell_measurement_theta_min 3.75
_cell_volume 824.03(4)
_computing_cell_refinement
;
CrysAlisRED (Oxford Diffraction, 2008)
;
_computing_data_collection
;
CrysAlisCCD (Oxford Diffraction, 2008)
;
_computing_data_reduction
;
CrysAlisRED (Oxford Diffraction, 2008)
;
_computing_molecular_graphics
;
SHELXTL (Sheldrick, 2008)
;
_computing_publication_material
;
SHELXL97 (Sheldrick, 2008)
;
_computing_structure_refinement
;
SHELXL97 (Sheldrick, 2008)
;
_computing_structure_solution
;
SHELXS97 (Sheldrick, 2008)
;
_diffrn_ambient_temperature 100.00(10)
_diffrn_detector_area_resol_mean '1024 x 1024 with blocks 2 x 2'
_diffrn_measured_fraction_theta_full 0.999
_diffrn_measured_fraction_theta_max 0.999
_diffrn_measurement_device_type 'Oxford Xcalibur'
_diffrn_measurement_method \w
_diffrn_radiation_monochromator graphite
_diffrn_radiation_source 'fine-focus sealed tube'
_diffrn_radiation_type MoK\a
_diffrn_radiation_wavelength 0.71073
_diffrn_reflns_av_R_equivalents 0.0167
_diffrn_reflns_av_sigmaI/netI 0.0118
_diffrn_reflns_limit_h_max 8
_diffrn_reflns_limit_h_min -9
_diffrn_reflns_limit_k_max 23
_diffrn_reflns_limit_k_min -21
_diffrn_reflns_limit_l_max 7
_diffrn_reflns_limit_l_min -6
_diffrn_reflns_number 5112
_diffrn_reflns_theta_full 25.99
_diffrn_reflns_theta_max 25.99
_diffrn_reflns_theta_min 3.75
_diffrn_standards_decay_% 0
_diffrn_standards_interval_count 0
_diffrn_standards_interval_time 0
_diffrn_standards_number 0
_exptl_absorpt_coefficient_mu 0.079
_exptl_absorpt_correction_type none
_exptl_crystal_colour colourless
_exptl_crystal_density_diffrn 1.348
_exptl_crystal_density_method 'not measured'
_exptl_crystal_description plate
_exptl_crystal_F_000 352
_exptl_crystal_size_max 0.38
_exptl_crystal_size_mid 0.25
_exptl_crystal_size_min 0.12
_refine_diff_density_max 0.191
_refine_diff_density_min -0.216
_refine_ls_extinction_method none
_refine_ls_goodness_of_fit_ref 1.077
_refine_ls_hydrogen_treatment noref
_refine_ls_matrix_type full
_refine_ls_number_parameters 61
_refine_ls_number_reflns 831
_refine_ls_number_restraints 0
_refine_ls_restrained_S_all 1.077
_refine_ls_R_factor_all 0.0385
_refine_ls_R_factor_gt 0.0327
_refine_ls_shift/su_max 0.000
_refine_ls_shift/su_mean 0.000
_refine_ls_structure_factor_coef Fsqd
_refine_ls_weighting_details 'calc w = 1/[\s^2^(Fo^2^)+(0.0572P)^2^+0.1429P] where P=(Fo^2^+2Fc^2^)/3'
_refine_ls_weighting_scheme calc
_refine_ls_wR_factor_gt 0.0898
_refine_ls_wR_factor_ref 0.0929
_reflns_number_gt 717
_reflns_number_total 831
_reflns_threshold_expression I>2\s(I)
_cod_data_source_file ky3061sup1.cif
_cod_data_source_block I
_cod_original_sg_symbol_H-M Pnma
_cod_database_code 2019679

loop_
_symmetry_equiv_pos_as_xyz
'x, y, z'
'-x+1/2, -y, z+1/2'
'-x, y+1/2, -z'
'x+1/2, -y+1/2, -z+1/2'
'-x, -y, -z'
'x-1/2, y, -z-1/2'
'x, -y-1/2, z'
'-x-1/2, y-1/2, z-1/2'

loop_
_atom_site_type_symbol
_atom_site_label
_atom_site_fract_x
_atom_site_fract_y
_atom_site_fract_z
_atom_site_U_iso_or_equiv
_atom_site_adp_type
_atom_site_calc_flag
_atom_site_refinement_flags
_atom_site_occupancy
_atom_site_symmetry_multiplicity
C C1 0.26385(15) 0.61974(6) 0.3038(2) 0.0241(3) Uani d . 1 1
H H1 0.2075 0.6062 0.1658 0.029 Uiso calc R 1 1
C C2 0.32391(14) 0.57044(6) 0.4642(2) 0.0261(3) Uani d . 1 1
H H2 0.3076 0.5229 0.4329 0.031 Uiso calc R 1 1
C C3 0.40869(14) 0.59049(6) 0.6724(2) 0.0246(3) Uani d . 1 1
H H3 0.4481 0.5561 0.7761 0.030 Uiso calc R 1 1
C C4 0.43466(14) 0.66072(6) 0.72582(19) 0.0215(3) Uani d . 1 1
H H4 0.4910 0.6737 0.8644 0.026 Uiso calc R 1 1
C C4a 0.37483(12) 0.71176(6) 0.56807(18) 0.0189(3) Uani d . 1 1
N N9 0.24348(17) 0.7500 0.2323(2) 0.0224(3) Uani d S 1 2
H H9 0.1921 0.7500 0.0974 0.027 Uiso calc SR 1 2
C C9a 0.29118(13) 0.69050(6) 0.35748(19) 0.0202(3) Uani d . 1 1

loop_
_atom_site_aniso_label
_atom_site_aniso_U_11
_atom_site_aniso_U_22
_atom_site_aniso_U_33
_atom_site_aniso_U_12
_atom_site_aniso_U_13
_atom_site_aniso_U_23
C1 0.0196(6) 0.0323(7) 0.0205(6) -0.0048(5) 0.0019(4) -0.0056(5)
C2 0.0243(6) 0.0234(6) 0.0306(7) -0.0040(5) 0.0073(5) -0.0031(5)
C3 0.0224(6) 0.0261(6) 0.0253(6) 0.0013(4) 0.0042(4) 0.0057(5)
C4 0.0170(6) 0.0296(7) 0.0179(5) -0.0005(5) 0.0014(4) 0.0008(4)
C4a 0.0136(5) 0.0254(6) 0.0177(6) -0.0009(4) 0.0033(4) -0.0013(4)
N9 0.0224(7) 0.0291(8) 0.0156(7) 0.000 -0.0041(5) 0.000
C9a 0.0151(5) 0.0279(6) 0.0175(5) -0.0002(4) 0.0032(4) 0.0017(5)

loop_
_atom_type_symbol
_atom_type_description
_atom_type_scat_dispersion_real
_atom_type_scat_dispersion_imag
_atom_type_scat_source
C C 0.0033 0.0016 'International Tables Vol C Tables 4.2.6.8 and 6.1.1.4'
H H 0.0000 0.0000 'International Tables Vol C Tables 4.2.6.8 and 6.1.1.4'
N N 0.0061 0.0033 'International Tables Vol C Tables 4.2.6.8 and 6.1.1.4'

loop_
_geom_angle_atom_site_label_1
_geom_angle_atom_site_label_2
_geom_angle_atom_site_label_3
_geom_angle_site_symmetry_1
_geom_angle_site_symmetry_3
_geom_angle
C2 C1 C9a . . 117.34(11)
C2 C1 H1 . . 121.3
C9a C1 H1 . . 121.3
C1 C2 C3 . . 121.60(11)
C1 C2 H2 . . 119.2
C3 C2 H2 . . 119.2
C4 C3 C2 . . 120.93(11)
C4 C3 H3 . . 119.5
C2 C3 H3 . . 119.5
C3 C4 C4a . . 118.84(11)
C3 C4 H4 . . 120.6
C4a C4 H4 . . 120.6
C4 C4a C9a . . 119.43(10)
C4 C4a C4a . 7_575 133.97(7)
C9a C4a C4a . 7_575 106.60(6)
C9a N9 C9a 7_575 . 109.52(13)
C9a N9 H9 7_575 . 125.2
C9a N9 H9 . . 125.2
N9 C9a C1 . . 129.49(10)
N9 C9a C4a . . 108.64(10)
C1 C9a C4a . . 121.85(10)

loop_
_geom_bond_atom_site_label_1
_geom_bond_atom_site_label_2
_geom_bond_site_symmetry_2
_geom_bond_distance
C1 C2 . 1.3847(17)
C1 C9a . 1.3946(16)
C1 H1 . 0.9300
C2 C3 . 1.4006(17)
C2 H2 . 0.9300
C3 C4 . 1.3830(17)
C3 H3 . 0.9300
C4 C4a . 1.3970(16)
C4 H4 . 0.9300
C4a C9a . 1.4145(15)
C4a C4a 7_575 1.453(2)
N9 C9a 7_575 1.3845(13)
N9 C9a . 1.3845(13)
N9 H9 . 0.8600

loop_
_geom_torsion_atom_site_label_1
_geom_torsion_atom_site_label_2
_geom_torsion_atom_site_label_3
_geom_torsion_atom_site_label_4
_geom_torsion_site_symmetry_1
_geom_torsion_site_symmetry_4
_geom_torsion
C9a C1 C2 C3 . . 0.04(16)
C1 C2 C3 C4 . . 0.35(16)
C2 C3 C4 C4a . . -0.04(16)
C3 C4 C4a C9a . . -0.64(15)
C3 C4 C4a C4a . 7_575 178.17(6)
C9a N9 C9a C1 7_575 . 177.51(8)
C9a N9 C9a C4a 7_575 . -1.00(16)
C2 C1 C9a N9 . . -179.08(12)
C2 C1 C9a C4a . . -0.75(16)
C4 C4a C9a N9 . . 179.71(10)
C4a C4a C9a N9 7_575 . 0.60(9)
C4 C4a C9a C1 . . 1.06(15)
C4a C4a C9a C1 7_575 . -178.05(8)
